data_4026087
loop_
_publ_author_name
'Roman A. Valiulin'
'Teresa M. Arisco'
'Andrei G. Kutateladze'

_publ_contact_author_address
;Department of Chemistry and Biochemistry
University of Denver
FW Olin Hall, 202
2190 E. Iliff Ave
Denver, CO 80208
;
_publ_contact_author_email akutatel.edu
_publ_contact_author_fax 303-871-2254
_publ_contact_author_name 'Andrei Kutateladze'
_publ_contact_author_phone 303-871-2995
_publ_section_title
;
 Double-Tandem [4\p+2\p].[2\p+2\p].[4\p+2\p].[2\p+2\p] Synthetic Sequence
 with Photoprotolytic Oxametathesis and Photoepoxidation in the Chromone
 Series
;
_journal_name_full 'Journal of Organic Chemistry'
_journal_page_first 1319
_journal_page_last 1332
_journal_paper_doi 10.1021/jo102221q
_journal_volume 76
_journal_year 2011
_chemical_formula_moiety 'C28 H28 O6'
_chemical_formula_sum 'C28 H28 O6'
_chemical_formula_weight 460.50
_chemical_name_common photoepoxide
_chemical_name_systematic
;
13-Ethylene glycol monoacetal of 1S(R),2S(R),3S(R),5S(R),6R(S),7S(R)-7-
(1,3-dioxolan-2-yl)-5-phenyl-4-oxaoctacyclo[6.5.4.1^2,6^.0^1,8^.0^3,5^
.0^9,13^.0^10,16^.0^12,15^]octadecane-14,17-dione 
;
_space_group_IT_number 2
_symmetry_cell_setting triclinic
_symmetry_space_group_name_Hall '-P 1'
_symmetry_space_group_name_H-M 'P -1'
_atom_sites_solution_hydrogens geom
_atom_sites_solution_primary direct
_atom_sites_solution_secondary difmap
_audit_creation_method SHELXL-97
_cell_angle_alpha 85.890(2)
_cell_angle_beta 86.6450(10)
_cell_angle_gamma 70.5440(10)
_cell_formula_units_Z 2
_cell_length_a 9.8233(3)
_cell_length_b 9.8589(3)
_cell_length_c 12.1276(3)
_cell_measurement_reflns_used 9863
_cell_measurement_temperature 296(2)
_cell_measurement_theta_max 23.85
_cell_measurement_theta_min 2.19
_cell_volume 1103.85(6)
_computing_cell_refinement 'Bruker SAINT'
_computing_data_collection 'Bruker APEX2'
_computing_data_reduction 'Bruker SAINT'
_computing_molecular_graphics 'Bruker SHELXTL'
_computing_publication_material 'Bruker SHELXTL'
_computing_structure_refinement 'SHELXL-97 (Sheldrick, 2008)'
_computing_structure_solution 'SHELXS-97 (Sheldrick, 2008)'
_diffrn_ambient_temperature 296(2)
_diffrn_detector_area_resol_mean 8.33
_diffrn_measured_fraction_theta_full 1.000
_diffrn_measured_fraction_theta_max 1.000
_diffrn_measurement_device_type 'Bruker D8 APEX II Diffractometer'
_diffrn_measurement_method '\f and \w scans'
_diffrn_radiation_monochromator graphite
_diffrn_radiation_source 'fine-focus sealed tube'
_diffrn_radiation_type MoK\a
_diffrn_radiation_wavelength 0.71073
_diffrn_reflns_av_R_equivalents 0.0334
_diffrn_reflns_av_sigmaI/netI 0.0155
_diffrn_reflns_limit_h_max 11
_diffrn_reflns_limit_h_min -11
_diffrn_reflns_limit_k_max 11
_diffrn_reflns_limit_k_min -11
_diffrn_reflns_limit_l_max 13
_diffrn_reflns_limit_l_min -13
_diffrn_reflns_number 53149
_diffrn_reflns_theta_full 24.11
_diffrn_reflns_theta_max 24.11
_diffrn_reflns_theta_min 1.68
_exptl_absorpt_coefficient_mu 0.097
_exptl_absorpt_correction_T_max 0.9904
_exptl_absorpt_correction_T_min 0.9598
_exptl_absorpt_correction_type multi-scan
_exptl_crystal_colour colourless
_exptl_crystal_density_diffrn 1.385
_exptl_crystal_description irregular
_exptl_crystal_F_000 488
_exptl_crystal_size_max 0.43
_exptl_crystal_size_mid 0.20
_exptl_crystal_size_min 0.10
_refine_diff_density_max 0.253
_refine_diff_density_min -0.172
_refine_diff_density_rms 0.037
_refine_ls_extinction_method none
_refine_ls_goodness_of_fit_ref 0.483
_refine_ls_matrix_type full
_refine_ls_number_parameters 307
_refine_ls_number_reflns 3523
_refine_ls_number_restraints 0
_refine_ls_restrained_S_all 0.483
_refine_ls_R_factor_all 0.0514
_refine_ls_R_factor_gt 0.0403
_refine_ls_shift/su_max 0.000
_refine_ls_shift/su_mean 0.000
_refine_ls_structure_factor_coef Fsqd
_refine_ls_weighting_details 'calc w=1/[\s^2^(Fo^2^)+(0.1703P)^2^+2.5504P] where P=(Fo^2^+2Fc^2^)/3'
_refine_ls_weighting_scheme calc
_refine_ls_wR_factor_gt 0.1157
_refine_ls_wR_factor_ref 0.1403
_reflns_number_gt 2872
_reflns_number_total 3523
_reflns_threshold_expression >2sigma(I)
_cod_data_source_file jo102221q_si_018.cif
_cod_data_source_block tma25460_0m
_cod_original_cell_volume 1103.86(5)
_cod_original_sg_symbol_H-M 'P -1 '
_cod_database_code 4026087

loop_
_symmetry_equiv_pos_as_xyz
'x, y, z'
'-x, -y, -z'

loop_
_atom_site_label
_atom_site_type_symbol
_atom_site_fract_x
_atom_site_fract_y
_atom_site_fract_z
_atom_site_U_iso_or_equiv
_atom_site_adp_type
_atom_site_occupancy
_atom_site_symmetry_multiplicity
_atom_site_calc_flag
_atom_site_refinement_flags
O1 O 1.16811(15) 0.66516(17) 0.06903(12) 0.0527(4) Uani 1 1 d .
O2 O 1.28113(14) 0.58090(17) 0.23117(12) 0.0519(4) Uani 1 1 d .
O3 O 1.00555(15) 1.10620(14) 0.35353(12) 0.0464(4) Uani 1 1 d .
C17 C 0.64574(19) 1.0099(2) 0.18792(16) 0.0368(4) Uani 1 1 d .
H17 H 0.6314 1.0148 0.2684 0.044 Uiso 1 1 calc R
O5 O 0.57838(14) 0.91706(16) 0.14921(13) 0.0497(4) Uani 1 1 d .
O6 O 0.85380(16) 0.74070(17) 0.00253(12) 0.0553(4) Uani 1 1 d .
C1 C 0.4937(3) 1.2758(3) 0.5049(2) 0.0768(8) Uani 1 1 d .
H1 H 0.4099 1.3215 0.5459 0.092 Uiso 1 1 calc R
C2 C 0.5815(3) 1.1409(3) 0.5395(2) 0.0719(8) Uani 1 1 d .
H2 H 0.5563 1.0950 0.6032 0.086 Uiso 1 1 calc R
C3 C 0.7076(3) 1.0730(3) 0.47970(18) 0.0524(6) Uani 1 1 d .
H3 H 0.7669 0.9819 0.5037 0.063 Uiso 1 1 calc R
C4 C 0.7459(2) 1.1398(2) 0.38442(16) 0.0392(5) Uani 1 1 d .
C5 C 0.8806(2) 1.0721(2) 0.31769(16) 0.0365(4) Uani 1 1 d .
C6 C 1.0095(2) 0.9583(2) 0.35797(16) 0.0376(4) Uani 1 1 d .
H6 H 1.0054 0.9068 0.4296 0.045 Uiso 1 1 calc R
C7 C 1.09172(19) 0.8771(2) 0.26037(16) 0.0372(4) Uani 1 1 d .
H7 H 1.1964 0.8440 0.2696 0.045 Uiso 1 1 calc R
C8 C 1.03743(18) 0.75283(19) 0.24266(15) 0.0330(4) Uani 1 1 d .
C9 C 1.1434(2) 0.6272(2) 0.18129(16) 0.0402(5) Uani 1 1 d .
C10 C 1.3146(3) 0.5946(3) 0.0412(2) 0.0735(8) Uani 1 1 d .
H10A H 1.3508 0.6517 -0.0138 0.088 Uiso 1 1 calc R
H10B H 1.3286 0.5011 0.0129 0.088 Uiso 1 1 calc R
C11 C 1.3883(3) 0.5789(4) 0.1480(2) 0.0726(8) Uani 1 1 d .
H11A H 1.4681 0.4889 0.1532 0.087 Uiso 1 1 calc R
H11B H 1.4249 0.6579 0.1543 0.087 Uiso 1 1 calc R
C12 C 0.8840(2) 1.0622(2) 0.19224(16) 0.0369(4) Uani 1 1 d .
H12 H 0.8464 1.1580 0.1548 0.044 Uiso 1 1 calc R
C13 C 1.0460(2) 0.9908(2) 0.16390(17) 0.0418(5) Uani 1 1 d .
H13A H 1.0614 0.9465 0.0933 0.050 Uiso 1 1 calc R
H13B H 1.0975 1.0595 0.1626 0.050 Uiso 1 1 calc R
C14 C 0.80565(18) 0.96125(19) 0.15660(15) 0.0336(4) Uani 1 1 d .
H14 H 0.8112 0.9673 0.0755 0.040 Uiso 1 1 calc R
C15 C 0.4293(2) 1.0035(3) 0.1403(2) 0.0584(6) Uani 1 1 d .
H15A H 0.3725 0.9843 0.2039 0.070 Uiso 1 1 calc R
H15B H 0.3904 0.9842 0.0738 0.070 Uiso 1 1 calc R
C16 C 0.4284(2) 1.1562(3) 0.1359(3) 0.0730(8) Uani 1 1 d .
H16A H 0.3836 1.2085 0.0693 0.088 Uiso 1 1 calc R
H16B H 0.3759 1.2053 0.1997 0.088 Uiso 1 1 calc R
O4 O 0.57613(15) 1.14587(15) 0.13571(13) 0.0515(4) Uani 1 1 d .
C18 C 0.88088(18) 0.80126(19) 0.19043(14) 0.0320(4) Uani 1 1 d .
C19 C 0.8301(2) 0.7217(2) 0.29298(16) 0.0367(4) Uani 1 1 d .
H19 H 0.7490 0.7800 0.3387 0.044 Uiso 1 1 calc R
C20 C 0.9822(2) 0.6741(2) 0.34265(16) 0.0360(4) Uani 1 1 d .
H20 H 0.9882 0.7056 0.4165 0.043 Uiso 1 1 calc R
C21 C 1.0404(2) 0.5101(2) 0.32699(18) 0.0469(5) Uani 1 1 d .
H21 H 1.1206 0.4548 0.3736 0.056 Uiso 1 1 calc R
C22 C 0.9059(3) 0.4668(2) 0.3424(2) 0.0579(6) Uani 1 1 d .
H22A H 0.8621 0.4820 0.4162 0.069 Uiso 1 1 calc R
H22B H 0.9228 0.3684 0.3235 0.069 Uiso 1 1 calc R
C23 C 0.8199(2) 0.5783(2) 0.2554(2) 0.0490(5) Uani 1 1 d .
H23 H 0.7221 0.5777 0.2446 0.059 Uiso 1 1 calc R
C24 C 0.9219(2) 0.5539(2) 0.15135(19) 0.0490(5) Uani 1 1 d .
H24 H 0.9102 0.4830 0.1034 0.059 Uiso 1 1 calc R
C25 C 0.8843(2) 0.7032(2) 0.09778(17) 0.0420(5) Uani 1 1 d .
C26 C 1.0758(2) 0.5089(2) 0.20170(18) 0.0471(5) Uani 1 1 d .
H26 H 1.1400 0.4150 0.1786 0.057 Uiso 1 1 calc R
C27 C 0.5289(3) 1.3430(3) 0.4107(2) 0.0670(7) Uani 1 1 d .
H27 H 0.4687 1.4339 0.3871 0.080 Uiso 1 1 calc R
C28 C 0.6538(2) 1.2760(2) 0.3507(2) 0.0499(5) Uani 1 1 d .
H28 H 0.6771 1.3223 0.2866 0.060 Uiso 1 1 calc R

loop_
_atom_site_aniso_label
_atom_site_aniso_U_11
_atom_site_aniso_U_22
_atom_site_aniso_U_33
_atom_site_aniso_U_23
_atom_site_aniso_U_13
_atom_site_aniso_U_12
O1 0.0358(8) 0.0661(10) 0.0414(8) -0.0057(7) 0.0016(6) 0.0030(7)
O2 0.0285(7) 0.0608(10) 0.0527(9) -0.0026(7) -0.0074(6) 0.0041(6)
O3 0.0414(8) 0.0370(8) 0.0627(9) -0.0032(6) -0.0154(7) -0.0132(6)
C17 0.0286(10) 0.0373(10) 0.0410(10) -0.0002(8) -0.0102(8) -0.0050(8)
O5 0.0307(7) 0.0521(9) 0.0664(10) -0.0095(7) -0.0109(6) -0.0108(6)
O6 0.0498(9) 0.0652(10) 0.0413(9) -0.0137(7) -0.0145(7) -0.0021(7)
C1 0.0579(16) 0.084(2) 0.0746(19) -0.0140(16) 0.0156(14) -0.0063(14)
C2 0.0624(17) 0.100(2) 0.0524(15) 0.0023(14) 0.0093(12) -0.0284(16)
C3 0.0509(13) 0.0583(14) 0.0465(12) 0.0042(10) -0.0073(10) -0.0165(11)
C4 0.0389(11) 0.0399(11) 0.0406(11) -0.0060(8) -0.0064(8) -0.0141(9)
C5 0.0350(10) 0.0323(10) 0.0439(11) -0.0019(8) -0.0088(8) -0.0121(8)
C6 0.0367(10) 0.0329(10) 0.0433(11) -0.0013(8) -0.0115(8) -0.0103(8)
C7 0.0253(9) 0.0409(11) 0.0438(11) 0.0009(8) -0.0082(8) -0.0084(8)
C8 0.0257(9) 0.0346(10) 0.0336(10) -0.0012(8) -0.0046(7) -0.0027(7)
C9 0.0278(10) 0.0445(11) 0.0385(10) -0.0055(8) -0.0059(8) 0.0024(8)
C10 0.0427(14) 0.092(2) 0.0644(16) -0.0003(14) 0.0097(12) 0.0029(13)
C11 0.0332(12) 0.098(2) 0.0742(18) 0.0010(15) 0.0012(11) -0.0061(12)
C12 0.0331(10) 0.0328(10) 0.0409(11) 0.0075(8) -0.0055(8) -0.0072(8)
C13 0.0332(10) 0.0458(12) 0.0456(11) 0.0063(9) -0.0025(8) -0.0133(9)
C14 0.0284(9) 0.0376(10) 0.0308(9) 0.0023(8) -0.0058(7) -0.0058(8)
C15 0.0298(11) 0.0833(18) 0.0605(14) -0.0026(12) -0.0122(10) -0.0150(11)
C16 0.0320(12) 0.0711(18) 0.104(2) -0.0121(15) -0.0209(13) 0.0032(11)
O4 0.0351(8) 0.0436(8) 0.0653(10) 0.0058(7) -0.0162(7) 0.0013(6)
C18 0.0260(9) 0.0343(10) 0.0327(9) -0.0030(7) -0.0049(7) -0.0051(7)
C19 0.0327(10) 0.0335(10) 0.0414(11) -0.0006(8) -0.0016(8) -0.0080(8)
C20 0.0366(10) 0.0328(10) 0.0346(10) 0.0002(8) -0.0042(8) -0.0061(8)
C21 0.0461(12) 0.0324(11) 0.0556(13) 0.0020(9) -0.0111(10) -0.0033(9)
C22 0.0608(15) 0.0332(11) 0.0764(16) 0.0057(10) -0.0052(12) -0.0125(10)
C23 0.0409(11) 0.0401(11) 0.0679(15) -0.0024(10) -0.0072(10) -0.0154(9)
C24 0.0466(12) 0.0393(11) 0.0594(13) -0.0169(10) -0.0101(10) -0.0076(9)
C25 0.0294(10) 0.0487(12) 0.0428(12) -0.0111(9) -0.0063(8) -0.0038(8)
C26 0.0416(12) 0.0348(11) 0.0553(13) -0.0100(9) -0.0081(9) 0.0028(9)
C27 0.0550(15) 0.0548(15) 0.0769(18) -0.0077(13) 0.0035(13) 0.0005(12)
C28 0.0468(12) 0.0394(11) 0.0583(13) -0.0052(10) -0.0018(10) -0.0067(9)

loop_
_atom_type_symbol
_atom_type_description
_atom_type_scat_dispersion_real
_atom_type_scat_dispersion_imag
_atom_type_scat_source
C C 0.0033 0.0016 'International Tables Vol C Tables 4.2.6.8 and 6.1.1.4'
H H 0.0000 0.0000 'International Tables Vol C Tables 4.2.6.8 and 6.1.1.4'
O O 0.0106 0.0060 'International Tables Vol C Tables 4.2.6.8 and 6.1.1.4'

loop_
_geom_angle_atom_site_label_1
_geom_angle_atom_site_label_2
_geom_angle_atom_site_label_3
_geom_angle
C10 O1 C9 107.88(16)
C11 O2 C9 108.56(16)
C6 O3 C5 60.36(11)
O4 C17 O5 105.28(14)
O4 C17 C14 109.83(15)
O5 C17 C14 111.42(16)
O4 C17 H17 110.1
O5 C17 H17 110.1
C14 C17 H17 110.1
C17 O5 C15 104.88(16)
C27 C1 C2 120.3(2)
C27 C1 H1 119.8
C2 C1 H1 119.8
C1 C2 C3 120.1(2)
C1 C2 H2 119.9
C3 C2 H2 119.9
C4 C3 C2 120.5(2)
C4 C3 H3 119.8
C2 C3 H3 119.8
C3 C4 C28 118.1(2)
C3 C4 C5 122.59(19)
C28 C4 C5 119.34(18)
C6 C5 O3 58.83(11)
C6 C5 C4 125.70(18)
O3 C5 C4 113.08(15)
C6 C5 C12 106.54(16)
O3 C5 C12 111.83(15)
C4 C5 C12 123.28(16)
O3 C6 C5 60.81(12)
O3 C6 C7 113.02(16)
C5 C6 C7 108.57(16)
O3 C6 H6 120.1
C5 C6 H6 120.1
C7 C6 H6 120.1
C6 C7 C8 109.28(15)
C6 C7 C13 102.24(15)
C8 C7 C13 109.22(15)
C6 C7 H7 111.9
C8 C7 H7 111.9
C13 C7 H7 111.9
C7 C8 C9 115.67(16)
C7 C8 C20 120.71(15)
C9 C8 C20 102.56(15)
C7 C8 C18 114.20(14)
C9 C8 C18 110.47(14)
C20 C8 C18 90.11(13)
O1 C9 O2 106.41(15)
O1 C9 C26 115.72(17)
O2 C9 C26 108.80(16)
O1 C9 C8 112.78(16)
O2 C9 C8 110.13(15)
C26 C9 C8 102.95(16)
O1 C10 C11 103.9(2)
O1 C10 H10A 111.0
C11 C10 H10A 111.0
O1 C10 H10B 111.0
C11 C10 H10B 111.0
H10A C10 H10B 109.0
O2 C11 C10 105.3(2)
O2 C11 H11A 110.7
C10 C11 H11A 110.7
O2 C11 H11B 110.7
C10 C11 H11B 110.7
H11A C11 H11B 108.8
C5 C12 C13 102.81(15)
C5 C12 C14 112.99(15)
C13 C12 C14 107.15(16)
C5 C12 H12 111.2
C13 C12 H12 111.2
C14 C12 H12 111.2
C7 C13 C12 101.47(15)
C7 C13 H13A 111.5
C12 C13 H13A 111.5
C7 C13 H13B 111.5
C12 C13 H13B 111.5
H13A C13 H13B 109.3
C17 C14 C18 111.87(15)
C17 C14 C12 113.85(15)
C18 C14 C12 114.00(14)
C17 C14 H14 105.4
C18 C14 H14 105.4
C12 C14 H14 105.4
O5 C15 C16 104.97(17)
O5 C15 H15A 110.8
C16 C15 H15A 110.8
O5 C15 H15B 110.8
C16 C15 H15B 110.8
H15A C15 H15B 108.8
O4 C16 C15 105.15(18)
O4 C16 H16A 110.7
C15 C16 H16A 110.7
O4 C16 H16B 110.7
C15 C16 H16B 110.7
H16A C16 H16B 108.8
C17 O4 C16 104.64(17)
C25 C18 C14 112.10(15)
C25 C18 C19 101.88(15)
C14 C18 C19 123.31(15)
C25 C18 C8 109.18(14)
C14 C18 C8 119.14(15)
C19 C18 C8 88.01(13)
C23 C19 C20 102.85(15)
C23 C19 C18 108.17(16)
C20 C19 C18 91.76(13)
C23 C19 H19 116.9
C20 C19 H19 116.9
C18 C19 H19 116.9
C21 C20 C19 103.10(15)
C21 C20 C8 108.73(15)
C19 C20 C8 90.12(13)
C21 C20 H20 117.0
C19 C20 H20 117.0
C8 C20 H20 117.0
C22 C21 C26 105.31(19)
C22 C21 C20 103.18(17)
C26 C21 C20 100.60(16)
C22 C21 H21 115.3
C26 C21 H21 115.3
C20 C21 H21 115.3
C21 C22 C23 95.06(17)
C21 C22 H22A 112.7
C23 C22 H22A 112.7
C21 C22 H22B 112.7
C23 C22 H22B 112.7
H22A C22 H22B 110.2
C22 C23 C24 104.04(18)
C22 C23 C19 102.87(18)
C24 C23 C19 101.23(16)
C22 C23 H23 115.6
C24 C23 H23 115.6
C19 C23 H23 115.6
C25 C24 C23 102.05(16)
C25 C24 C26 109.75(17)
C23 C24 C26 102.69(17)
C25 C24 H24 113.7
C23 C24 H24 113.7
C26 C24 H24 113.7
O6 C25 C24 127.62(19)
O6 C25 C18 126.52(19)
C24 C25 C18 105.71(17)
C9 C26 C21 103.22(17)
C9 C26 C24 111.65(17)
C21 C26 C24 102.58(17)
C9 C26 H26 112.9
C21 C26 H26 112.9
C24 C26 H26 112.9
C1 C27 C28 119.8(2)
C1 C27 H27 120.1
C28 C27 H27 120.1
C27 C28 C4 121.2(2)
C27 C28 H28 119.4
C4 C28 H28 119.4

loop_
_geom_bond_atom_site_label_1
_geom_bond_atom_site_label_2
_geom_bond_distance
O1 C10 1.407(3)
O1 C9 1.415(2)
O2 C11 1.411(3)
O2 C9 1.432(2)
O3 C6 1.443(2)
O3 C5 1.472(2)
C17 O4 1.408(2)
C17 O5 1.414(2)
C17 C14 1.515(3)
C17 H17 0.9800
O5 C15 1.434(3)
O6 C25 1.211(3)
C1 C27 1.365(4)
C1 C2 1.374(4)
C1 H1 0.9300
C2 C3 1.385(4)
C2 H2 0.9300
C3 C4 1.384(3)
C3 H3 0.9300
C4 C28 1.394(3)
C4 C5 1.489(3)
C5 C6 1.466(3)
C5 C12 1.529(3)
C6 C7 1.513(3)
C6 H6 0.9800
C7 C8 1.522(3)
C7 C13 1.538(3)
C7 H7 0.9800
C8 C9 1.534(3)
C8 C20 1.561(3)
C8 C18 1.605(2)
C9 C26 1.522(3)
C10 C11 1.493(4)
C10 H10A 0.9700
C10 H10B 0.9700
C11 H11A 0.9700
C11 H11B 0.9700
C12 C13 1.540(3)
C12 C14 1.543(3)
C12 H12 0.9800
C13 H13A 0.9700
C13 H13B 0.9700
C14 C18 1.539(2)
C14 H14 0.9800
C15 C16 1.499(4)
C15 H15A 0.9700
C15 H15B 0.9700
C16 O4 1.421(3)
C16 H16A 0.9700
C16 H16B 0.9700
C18 C25 1.525(3)
C18 C19 1.568(3)
C19 C23 1.552(3)
C19 C20 1.553(3)
C19 H19 0.9800
C20 C21 1.548(3)
C20 H20 0.9800
C21 C22 1.516(3)
C21 C26 1.539(3)
C21 H21 0.9800
C22 C23 1.534(3)
C22 H22A 0.9700
C22 H22B 0.9700
C23 C24 1.546(3)
C23 H23 0.9800
C24 C25 1.501(3)
C24 C26 1.574(3)
C24 H24 0.9800
C26 H26 0.9800
C27 C28 1.376(3)
C27 H27 0.9300
C28 H28 0.9300
